data_4314859
loop_
_publ_author_name
'Kai-Ju Wei'
'Jia Ni'
'Yangzhong Liu'

_publ_contact_author_address
;
Department of Chemistry
University of Science and Technology of China
Hefei
P. R. China.
;
_publ_contact_author_email kjwei@ustc.edu.cn
_publ_contact_author_fax +86-551-3600874
_publ_contact_author_name 'Kai-Ju Wei'
_publ_section_title
;
 Heterobimetallic Metal-Complex Assemblies Constructed from the Flexible
 Arm-Like Ligand 1,1'-Bis[(3-pyridylamino)carbonyl]ferrocene: Structural
 Versatility in the Solid State
;
_journal_name_full 'Inorganic Chemistry'
_journal_page_first 1834
_journal_page_last 1848
_journal_paper_doi 10.1021/ic9021855
_journal_volume 49
_journal_year 2010
_chemical_formula_sum 'C44 H36 Br2 Cd Fe2 N8 O4'
_chemical_formula_weight 1124.73
_chemical_name_systematic
;
 ?
;
_space_group_IT_number 14
_symmetry_cell_setting monoclinic
_symmetry_space_group_name_Hall '-P 2ybc'
_symmetry_space_group_name_H-M 'P 1 21/c 1'
_atom_sites_solution_hydrogens geom
_atom_sites_solution_primary direct
_atom_sites_solution_secondary difmap
_audit_creation_method SHELXL-97
_cell_angle_alpha 90.00
_cell_angle_beta 90.593(2)
_cell_angle_gamma 90.00
_cell_formula_units_Z 2
_cell_length_a 13.9008(14)
_cell_length_b 13.6615(14)
_cell_length_c 10.6017(11)
_cell_measurement_temperature 293(2)
_cell_volume 2013.2(4)
_computing_cell_refinement 'SAINT (Bruker, 2002)'
_computing_data_collection 'SMART (Bruker, 2002)'
_computing_data_reduction SAINT
_computing_molecular_graphics 'ORTEP-II (Johnson, 1976)'
_computing_publication_material SHELXL-97
_computing_structure_refinement 'SHELXL-97 (Sheldrick, 1997)'
_computing_structure_solution 'SHELXS-97 (Sheldrick, 1997)'
_diffrn_ambient_temperature 293(2)
_diffrn_measured_fraction_theta_full 0.975
_diffrn_measured_fraction_theta_max 0.975
_diffrn_measurement_device_type 'Bruker APEX area-dectector diffractometer'
_diffrn_measurement_method '\f and \w-scan'
_diffrn_radiation_monochromator graphite
_diffrn_radiation_source 'fine-focus sealed tube'
_diffrn_radiation_type MoK\a
_diffrn_radiation_wavelength 0.71073
_diffrn_reflns_av_R_equivalents 0.0344
_diffrn_reflns_av_sigmaI/netI 0.0499
_diffrn_reflns_limit_h_max 18
_diffrn_reflns_limit_h_min -17
_diffrn_reflns_limit_k_max 14
_diffrn_reflns_limit_k_min -17
_diffrn_reflns_limit_l_max 13
_diffrn_reflns_limit_l_min -12
_diffrn_reflns_number 12163
_diffrn_reflns_theta_full 27.49
_diffrn_reflns_theta_max 27.49
_diffrn_reflns_theta_min 1.46
_diffrn_standards_decay_% 0
_diffrn_standards_interval_count 0
_diffrn_standards_interval_time 0
_diffrn_standards_number 0
_exptl_absorpt_coefficient_mu 3.276
_exptl_absorpt_correction_T_max 0.6570
_exptl_absorpt_correction_T_min 0.4398
_exptl_absorpt_correction_type multi-scan
_exptl_absorpt_process_details 'SADABS (Bruker, 2002)'
_exptl_crystal_colour Orange
_exptl_crystal_density_diffrn 1.855
_exptl_crystal_density_method 'not measured'
_exptl_crystal_description bar
_exptl_crystal_F_000 1116
_exptl_crystal_size_max 0.30
_exptl_crystal_size_mid 0.20
_exptl_crystal_size_min 0.14
_refine_diff_density_max 1.417
_refine_diff_density_min -0.484
_refine_diff_density_rms 0.133
_refine_ls_extinction_method none
_refine_ls_goodness_of_fit_ref 1.016
_refine_ls_hydrogen_treatment constr
_refine_ls_matrix_type full
_refine_ls_number_parameters 277
_refine_ls_number_reflns 4510
_refine_ls_number_restraints 0
_refine_ls_restrained_S_all 1.016
_refine_ls_R_factor_all 0.0665
_refine_ls_R_factor_gt 0.0553
_refine_ls_shift/su_max 0.000
_refine_ls_shift/su_mean 0.000
_refine_ls_structure_factor_coef Fsqd
_refine_ls_weighting_details 'calc w=1/[\s^2^(Fo^2^)+(0.0392P)^2^+19.4212P] where P=(Fo^2^+2Fc^2^)/3'
_refine_ls_weighting_scheme calc
_refine_ls_wR_factor_gt 0.1377
_refine_ls_wR_factor_ref 0.1444
_reflns_number_gt 3758
_reflns_number_total 4510
_reflns_threshold_expression >2sigma(I)
_cod_data_source_file ic9021855_si_001_7.cif
_cod_data_source_block 9
_cod_depositor_comments
;
The following automatic conversions were performed:

'_symmetry_cell_setting' value 'Monoclinic' changed to 'monoclinic'
according to the built-in table from CIF Core dictionary named
'cif_core.dic' version 2.4.1 from
2010-06-29.

'_exptl_absorpt_correction_type' value 'Multi-scan'
changed to 'multi-scan' according to the built-in table from CIF Core
dictionary named 'cif_core.dic' version 2.4.1 from 2010-06-29.

Automatic conversion script
Id: cif_fix_values 1646 2011-03-28 12:23:43Z adriana 
;
_cod_database_code 4314859

loop_
_symmetry_equiv_pos_as_xyz
'x, y, z'
'-x, y+1/2, -z+1/2'
'-x, -y, -z'
'x, -y-1/2, z-1/2'

loop_
_atom_site_label
_atom_site_type_symbol
_atom_site_fract_x
_atom_site_fract_y
_atom_site_fract_z
_atom_site_U_iso_or_equiv
_atom_site_adp_type
_atom_site_occupancy
_atom_site_symmetry_multiplicity
_atom_site_calc_flag
_atom_site_refinement_flags
_atom_site_disorder_assembly
_atom_site_disorder_group
Cd1 Cd 0.0000 0.5000 0.0000 0.02976(17) Uani 1 2 d S . .
Br1 Br -0.12480(5) 0.64336(6) 0.05249(7) 0.0430(2) Uani 1 1 d . . .
Fe1 Fe 0.58358(6) 0.69092(6) 0.27697(8) 0.0227(2) Uani 1 1 d . . .
N2 N 0.0854(4) 0.5289(4) 0.1964(5) 0.0333(12) Uani 1 1 d . . .
C10 C 0.5860(4) 0.8074(4) 0.1575(6) 0.0260(12) Uani 1 1 d . . .
H10 H 0.5823 0.8045 0.0652 0.031 Uiso 1 1 calc R . .
O2 O 0.3790(3) 0.8183(4) 0.0900(5) 0.0439(12) Uani 1 1 d . . .
C13 C 0.1823(5) 0.5283(5) 0.2013(6) 0.0323(14) Uani 1 1 d . . .
H13 H 0.2161 0.5070 0.1312 0.039 Uiso 1 1 calc R . .
N3 N 0.3411(4) 0.8224(4) 0.2972(5) 0.0338(12) Uani 1 1 d . . .
H3A H 0.3648 0.8227 0.3725 0.041 Uiso 1 1 calc R . .
N4 N -0.0921(4) 0.3828(4) 0.1245(6) 0.0361(13) Uani 1 1 d . . .
C2 C 0.5383(5) 0.5748(4) 0.3803(6) 0.0307(13) Uani 1 1 d . . .
H2 H 0.5011 0.5781 0.4581 0.037 Uiso 1 1 calc R . .
C4 C 0.6638(5) 0.5685(5) 0.2431(7) 0.0379(16) Uani 1 1 d . . .
H4 H 0.7291 0.5676 0.2092 0.045 Uiso 1 1 calc R . .
C9 C 0.6704(4) 0.8053(5) 0.2308(7) 0.0340(15) Uani 1 1 d . . .
H9 H 0.7356 0.7992 0.1974 0.041 Uiso 1 1 calc R . .
C6 C 0.5073(4) 0.8155(4) 0.2403(6) 0.0264(12) Uani 1 1 d . . .
C7 C 0.5449(5) 0.8173(4) 0.3653(6) 0.0313(13) Uani 1 1 d . . .
H7 H 0.5072 0.8221 0.4427 0.038 Uiso 1 1 calc R . .
C19 C 0.1889(5) 0.7754(5) 0.1920(6) 0.0325(14) Uani 1 1 d . . .
H19 H 0.2208 0.7404 0.1299 0.039 Uiso 1 1 calc R . .
C18 C 0.2394(4) 0.8265(4) 0.2851(6) 0.0296(13) Uani 1 1 d . . .
C16 C 0.1821(5) 0.5841(6) 0.4138(7) 0.0411(16) Uani 1 1 d . . .
H16 H 0.2142 0.6019 0.4877 0.049 Uiso 1 1 calc R . .
C12 C 0.2333(4) 0.5585(5) 0.3074(6) 0.0302(13) Uani 1 1 d . . .
C20 C 0.0900(5) 0.7786(5) 0.1950(7) 0.0376(15) Uani 1 1 d . . .
H20 H 0.0537 0.7451 0.1348 0.045 Uiso 1 1 calc R . .
N1 N 0.3335(4) 0.5635(4) 0.3130(5) 0.0343(12) Uani 1 1 d . . .
H1A H 0.3585 0.5645 0.3875 0.041 Uiso 1 1 calc R . .
C1 C 0.4999(5) 0.5695(4) 0.2559(6) 0.0305(13) Uani 1 1 d . . .
C17 C 0.4042(5) 0.8183(4) 0.2006(6) 0.0303(13) Uani 1 1 d . . .
C8 C 0.6477(5) 0.8111(4) 0.3589(7) 0.0342(14) Uani 1 1 d . . .
H8 H 0.6931 0.8111 0.4302 0.041 Uiso 1 1 calc R . .
C5 C 0.5780(5) 0.5657(4) 0.1713(7) 0.0370(15) Uani 1 1 d . . .
H5 H 0.5732 0.5621 0.0791 0.044 Uiso 1 1 calc R . .
C14 C 0.0379(5) 0.5567(6) 0.2984(7) 0.0388(16) Uani 1 1 d . . .
H14 H -0.0290 0.5585 0.2944 0.047 Uiso 1 1 calc R . .
C22 C -0.1893(4) 0.3787(5) 0.1271(6) 0.0319(13) Uani 1 1 d . . .
H22 H -0.2239 0.4131 0.0660 0.038 Uiso 1 1 calc R . .
C3 C 0.6398(5) 0.5740(5) 0.3722(7) 0.0375(15) Uani 1 1 d . . .
H3 H 0.6853 0.5769 0.4433 0.045 Uiso 1 1 calc R . .
C15 C 0.0825(5) 0.5829(6) 0.4088(7) 0.0458(18) Uani 1 1 d . . .
H15 H 0.0466 0.5995 0.4792 0.055 Uiso 1 1 calc R . .
O1 O 0.3718(4) 0.5684(4) 0.1053(5) 0.0480(13) Uani 1 1 d . . .
C11 C 0.3973(5) 0.5671(4) 0.2153(6) 0.0328(14) Uani 1 1 d . . .
C21 C -0.0452(5) 0.3317(5) 0.2121(7) 0.0377(15) Uani 1 1 d . . .
H21 H 0.0217 0.3318 0.2106 0.045 Uiso 1 1 calc R . .

loop_
_atom_site_aniso_label
_atom_site_aniso_U_11
_atom_site_aniso_U_22
_atom_site_aniso_U_33
_atom_site_aniso_U_23
_atom_site_aniso_U_13
_atom_site_aniso_U_12
Cd1 0.0184(3) 0.0360(4) 0.0348(4) -0.0029(3) 0.0017(2) -0.0046(2)
Br1 0.0263(3) 0.0512(4) 0.0515(4) -0.0089(3) 0.0016(3) 0.0046(3)
Fe1 0.0204(4) 0.0210(4) 0.0267(4) 0.0001(3) 0.0018(3) 0.0005(3)
N2 0.028(3) 0.038(3) 0.034(3) -0.001(2) -0.004(2) -0.003(2)
C10 0.021(3) 0.019(3) 0.038(3) 0.007(2) 0.005(2) 0.001(2)
O2 0.027(2) 0.070(4) 0.034(3) 0.006(2) -0.001(2) 0.001(2)
C13 0.033(3) 0.035(3) 0.029(3) -0.005(3) 0.000(3) -0.006(3)
N3 0.025(3) 0.042(3) 0.034(3) -0.002(2) 0.001(2) 0.007(2)
N4 0.025(3) 0.035(3) 0.049(3) 0.003(3) 0.009(2) -0.006(2)
C2 0.034(3) 0.026(3) 0.032(3) 0.006(2) 0.007(3) -0.001(2)
C4 0.029(3) 0.027(3) 0.059(5) 0.000(3) 0.011(3) 0.009(3)
C9 0.020(3) 0.029(3) 0.053(4) 0.006(3) 0.006(3) -0.009(2)
C6 0.018(3) 0.021(3) 0.041(3) 0.001(2) 0.002(2) 0.001(2)
C7 0.032(3) 0.026(3) 0.036(3) -0.006(2) 0.004(3) 0.005(2)
C19 0.035(3) 0.028(3) 0.035(3) -0.001(3) 0.004(3) 0.000(3)
C18 0.027(3) 0.028(3) 0.034(3) 0.004(2) 0.003(2) 0.004(2)
C16 0.041(4) 0.052(4) 0.031(4) -0.005(3) -0.003(3) -0.005(3)
C12 0.026(3) 0.034(3) 0.030(3) 0.006(3) -0.002(2) -0.005(3)
C20 0.034(3) 0.034(4) 0.044(4) 0.000(3) -0.004(3) -0.004(3)
N1 0.028(3) 0.041(3) 0.034(3) 0.001(2) 0.000(2) -0.009(2)
C1 0.031(3) 0.020(3) 0.041(4) -0.001(2) 0.003(3) -0.003(2)
C17 0.033(3) 0.028(3) 0.031(3) 0.003(2) 0.002(3) 0.005(2)
C8 0.033(3) 0.024(3) 0.045(4) -0.005(3) -0.010(3) -0.001(2)
C5 0.056(4) 0.021(3) 0.034(3) -0.003(3) 0.006(3) 0.002(3)
C14 0.024(3) 0.053(4) 0.040(4) -0.002(3) 0.004(3) -0.009(3)
C22 0.022(3) 0.036(3) 0.038(4) 0.003(3) 0.000(3) 0.000(2)
C3 0.038(4) 0.029(3) 0.045(4) 0.004(3) -0.007(3) 0.007(3)
C15 0.042(4) 0.063(5) 0.033(4) -0.005(3) 0.009(3) -0.008(4)
O1 0.044(3) 0.064(4) 0.036(3) -0.006(2) -0.003(2) -0.010(3)
C11 0.037(3) 0.023(3) 0.039(4) -0.003(3) 0.002(3) -0.008(3)
C21 0.020(3) 0.042(4) 0.052(4) -0.003(3) -0.002(3) -0.003(3)

loop_
_atom_type_symbol
_atom_type_description
_atom_type_scat_dispersion_real
_atom_type_scat_dispersion_imag
_atom_type_scat_source
C C 0.0033 0.0016 'International Tables Vol C Tables 4.2.6.8 and 6.1.1.4'
H H 0.0000 0.0000 'International Tables Vol C Tables 4.2.6.8 and 6.1.1.4'
N N 0.0061 0.0033 'International Tables Vol C Tables 4.2.6.8 and 6.1.1.4'
O O 0.0106 0.0060 'International Tables Vol C Tables 4.2.6.8 and 6.1.1.4'
Fe Fe 0.3463 0.8444 'International Tables Vol C Tables 4.2.6.8 and 6.1.1.4'
Br Br -0.2901 2.4595 'International Tables Vol C Tables 4.2.6.8 and 6.1.1.4'
Cd Cd -0.8075 1.2024 'International Tables Vol C Tables 4.2.6.8 and 6.1.1.4'

loop_
_geom_angle_atom_site_label_1
_geom_angle_atom_site_label_2
_geom_angle_atom_site_label_3
_geom_angle
_geom_angle_site_symmetry_1
_geom_angle_site_symmetry_3
_geom_angle_publ_flag
N2 Cd1 N2 180.0(3) . 3_565 ?
N2 Cd1 N4 95.9(2) . 3_565 ?
N2 Cd1 N4 84.1(2) 3_565 3_565 ?
N2 Cd1 N4 84.1(2) . . ?
N2 Cd1 N4 95.9(2) 3_565 . ?
N4 Cd1 N4 180.0 3_565 . ?
N2 Cd1 Br1 89.13(13) . 3_565 ?
N2 Cd1 Br1 90.87(13) 3_565 3_565 ?
N4 Cd1 Br1 91.32(13) 3_565 3_565 ?
N4 Cd1 Br1 88.68(13) . 3_565 ?
N2 Cd1 Br1 90.87(13) . . ?
N2 Cd1 Br1 89.13(13) 3_565 . ?
N4 Cd1 Br1 88.68(13) 3_565 . ?
N4 Cd1 Br1 91.32(13) . . ?
Br1 Cd1 Br1 180.0 3_565 . ?
C2 Fe1 C10 162.5(2) . . ?
C2 Fe1 C1 40.8(3) . . ?
C10 Fe1 C1 125.6(3) . . ?
C2 Fe1 C9 156.4(3) . . ?
C10 Fe1 C9 40.2(3) . . ?
C1 Fe1 C9 159.6(3) . . ?
C2 Fe1 C7 109.2(3) . . ?
C10 Fe1 C7 68.3(3) . . ?
C1 Fe1 C7 125.9(3) . . ?
C9 Fe1 C7 67.7(3) . . ?
C2 Fe1 C6 126.2(2) . . ?
C10 Fe1 C6 40.6(2) . . ?
C1 Fe1 C6 111.3(2) . . ?
C9 Fe1 C6 67.8(2) . . ?
C7 Fe1 C6 40.7(3) . . ?
C2 Fe1 C3 40.6(3) . . ?
C10 Fe1 C3 155.7(3) . . ?
C1 Fe1 C3 68.4(3) . . ?
C9 Fe1 C3 119.7(3) . . ?
C7 Fe1 C3 122.5(3) . . ?
C6 Fe1 C3 160.5(3) . . ?
C2 Fe1 C4 68.2(3) . . ?
C10 Fe1 C4 121.2(3) . . ?
C1 Fe1 C4 68.1(3) . . ?
C9 Fe1 C4 105.1(3) . . ?
C7 Fe1 C4 157.0(3) . . ?
C6 Fe1 C4 158.8(3) . . ?
C3 Fe1 C4 40.5(3) . . ?
C2 Fe1 C5 68.4(3) . . ?
C10 Fe1 C5 108.3(3) . . ?
C1 Fe1 C5 40.6(3) . . ?
C9 Fe1 C5 121.9(3) . . ?
C7 Fe1 C5 162.0(3) . . ?
C6 Fe1 C5 125.2(3) . . ?
C3 Fe1 C5 68.2(3) . . ?
C4 Fe1 C5 40.3(3) . . ?
C2 Fe1 C8 122.1(3) . . ?
C10 Fe1 C8 68.2(3) . . ?
C1 Fe1 C8 160.2(3) . . ?
C9 Fe1 C8 40.0(3) . . ?
C7 Fe1 C8 41.0(3) . . ?
C6 Fe1 C8 68.7(2) . . ?
C3 Fe1 C8 104.7(3) . . ?
C4 Fe1 C8 119.5(3) . . ?
C5 Fe1 C8 155.9(3) . . ?
C14 N2 C13 118.4(6) . . ?
C14 N2 Cd1 120.2(4) . . ?
C13 N2 Cd1 120.9(4) . . ?
C9 C10 C6 107.8(6) . . ?
C9 C10 Fe1 70.0(3) . . ?
C6 C10 Fe1 69.9(3) . . ?
C9 C10 H10 126.1 . . ?
C6 C10 H10 126.1 . . ?
Fe1 C10 H10 126.1 . . ?
N2 C13 C12 122.2(6) . . ?
N2 C13 H13 118.9 . . ?
C12 C13 H13 118.9 . . ?
C17 N3 C18 125.8(6) . . ?
C17 N3 H3A 117.1 . . ?
C18 N3 H3A 117.1 . . ?
C21 N4 C22 116.6(6) . . ?
C21 N4 Cd1 117.8(4) . . ?
C22 N4 Cd1 124.5(5) . . ?
C3 C2 C1 108.0(6) . . ?
C3 C2 Fe1 70.1(4) . . ?
C1 C2 Fe1 69.8(3) . . ?
C3 C2 H2 126.0 . . ?
C1 C2 H2 126.0 . . ?
Fe1 C2 H2 126.0 . . ?
C5 C4 C3 108.5(6) . . ?
C5 C4 Fe1 70.0(4) . . ?
C3 C4 Fe1 69.7(4) . . ?
C5 C4 H4 125.7 . . ?
C3 C4 H4 125.7 . . ?
Fe1 C4 H4 125.7 . . ?
C10 C9 C8 110.0(6) . . ?
C10 C9 Fe1 69.8(3) . . ?
C8 C9 Fe1 70.7(4) . . ?
C10 C9 H9 125.0 . . ?
C8 C9 H9 125.0 . . ?
Fe1 C9 H9 125.0 . . ?
C10 C6 C7 107.5(5) . . ?
C10 C6 C17 125.0(6) . . ?
C7 C6 C17 127.4(5) . . ?
C10 C6 Fe1 69.5(3) . . ?
C7 C6 Fe1 69.6(3) . . ?
C17 C6 Fe1 124.9(4) . . ?
C6 C7 C8 108.2(6) . . ?
C6 C7 Fe1 69.7(3) . . ?
C8 C7 Fe1 70.2(3) . . ?
C6 C7 H7 125.9 . . ?
C8 C7 H7 125.9 . . ?
Fe1 C7 H7 125.9 . . ?
C20 C19 C18 117.7(6) . . ?
C20 C19 H19 121.2 . . ?
C18 C19 H19 121.2 . . ?
C22 C18 C19 119.1(6) 2 . ?
C22 C18 N3 118.1(6) 2 . ?
C19 C18 N3 122.7(6) . . ?
C12 C16 C15 119.2(6) . . ?
C12 C16 H16 120.4 . . ?
C15 C16 H16 120.4 . . ?
C16 C12 C13 118.2(6) . . ?
C16 C12 N1 118.3(6) . . ?
C13 C12 N1 123.4(6) . . ?
C19 C20 C21 119.5(6) . 2 ?
C19 C20 H20 120.2 . . ?
C21 C20 H20 120.2 2 . ?
C11 N1 C12 128.5(6) . . ?
C11 N1 H1A 115.7 . . ?
C12 N1 H1A 115.7 . . ?
C5 C1 C2 107.9(6) . . ?
C5 C1 C11 123.7(6) . . ?
C2 C1 C11 128.4(6) . . ?
C5 C1 Fe1 70.1(4) . . ?
C2 C1 Fe1 69.4(3) . . ?
C11 C1 Fe1 126.5(4) . . ?
O2 C17 N3 122.9(6) . . ?
O2 C17 C6 122.5(6) . . ?
N3 C17 C6 114.5(6) . . ?
C9 C8 C7 106.5(6) . . ?
C9 C8 Fe1 69.3(4) . . ?
C7 C8 Fe1 68.9(3) . . ?
C9 C8 H8 126.7 . . ?
C7 C8 H8 126.7 . . ?
Fe1 C8 H8 126.7 . . ?
C4 C5 C1 107.9(6) . . ?
C4 C5 Fe1 69.7(4) . . ?
C1 C5 Fe1 69.3(4) . . ?
C4 C5 H5 126.1 . . ?
C1 C5 H5 126.1 . . ?
Fe1 C5 H5 126.1 . . ?
N2 C14 C15 123.1(6) . . ?
N2 C14 H14 118.4 . . ?
C15 C14 H14 118.4 . . ?
N4 C22 C18 123.4(6) . 2_545 ?
N4 C22 H22 118.3 . . ?
C18 C22 H22 118.3 2_545 . ?
C4 C3 C2 107.7(6) . . ?
C4 C3 Fe1 69.8(4) . . ?
C2 C3 Fe1 69.3(4) . . ?
C4 C3 H3 126.1 . . ?
C2 C3 H3 126.1 . . ?
Fe1 C3 H3 126.1 . . ?
C14 C15 C16 118.7(7) . . ?
C14 C15 H15 120.6 . . ?
C16 C15 H15 120.6 . . ?
O1 C11 N1 122.7(6) . . ?
O1 C11 C1 123.2(6) . . ?
N1 C11 C1 114.1(6) . . ?
N4 C21 C20 123.7(6) . 2_545 ?
N4 C21 H21 118.2 . . ?
C20 C21 H21 118.2 2_545 . ?

loop_
_geom_bond_atom_site_label_1
_geom_bond_atom_site_label_2
_geom_bond_distance
_geom_bond_site_symmetry_2
_geom_bond_publ_flag
Cd1 N2 2.419(5) . ?
Cd1 N2 2.419(5) 3_565 ?
Cd1 N4 2.446(5) 3_565 ?
Cd1 N4 2.446(5) . ?
Cd1 Br1 2.6786(7) 3_565 ?
Cd1 Br1 2.6786(7) . ?
Fe1 C2 2.031(6) . ?
Fe1 C10 2.035(6) . ?
Fe1 C1 2.036(6) . ?
Fe1 C9 2.037(6) . ?
Fe1 C7 2.039(6) . ?
Fe1 C6 2.040(6) . ?
Fe1 C3 2.041(6) . ?
Fe1 C4 2.043(6) . ?
Fe1 C5 2.046(6) . ?
Fe1 C8 2.056(6) . ?
N2 C14 1.329(9) . ?
N2 C13 1.347(8) . ?
C10 C9 1.400(9) . ?
C10 C6 1.415(8) . ?
C10 H10 0.9800 . ?
O2 C17 1.220(8) . ?
C13 C12 1.386(9) . ?
C13 H13 0.9300 . ?
N3 C17 1.357(8) . ?
N3 C18 1.419(8) . ?
N3 H3A 0.8600 . ?
N4 C21 1.327(9) . ?
N4 C22 1.353(8) . ?
C2 C3 1.414(9) . ?
C2 C1 1.419(9) . ?
C2 H2 0.9800 . ?
C4 C5 1.409(10) . ?
C4 C3 1.414(10) . ?
C4 H4 0.9800 . ?
C9 C8 1.400(10) . ?
C9 H9 0.9800 . ?
C6 C7 1.420(9) . ?
C6 C17 1.490(8) . ?
C7 C8 1.433(9) . ?
C7 H7 0.9800 . ?
C19 C20 1.376(9) . ?
C19 C18 1.393(9) . ?
C19 H19 0.9300 . ?
C18 C22 1.369(9) 2 ?
C16 C12 1.384(9) . ?
C16 C15 1.385(10) . ?
C16 H16 0.9300 . ?
C12 N1 1.395(8) . ?
C20 C21 1.378(10) 2 ?
C20 H20 0.9300 . ?
N1 C11 1.372(8) . ?
N1 H1A 0.8600 . ?
C1 C5 1.416(9) . ?
C1 C11 1.487(9) . ?
C8 H8 0.9800 . ?
C5 H5 0.9800 . ?
C14 C15 1.366(10) . ?
C14 H14 0.9300 . ?
C22 C18 1.369(9) 2_545 ?
C22 H22 0.9300 . ?
C3 H3 0.9800 . ?
C15 H15 0.9300 . ?
O1 C11 1.215(8) . ?
C21 C20 1.378(10) 2_545 ?
C21 H21 0.9300 . ?

loop_
_geom_torsion_atom_site_label_1
_geom_torsion_atom_site_label_2
_geom_torsion_atom_site_label_3
_geom_torsion_atom_site_label_4
_geom_torsion
_geom_torsion_site_symmetry_1
_geom_torsion_site_symmetry_2
_geom_torsion_site_symmetry_3
_geom_torsion_site_symmetry_4
_geom_torsion_publ_flag
N2 Cd1 N2 C14 -8.6(7) 3_565 . . . ?
N4 Cd1 N2 C14 123.0(5) 3_565 . . . ?
N4 Cd1 N2 C14 -57.0(5) . . . . ?
Br1 Cd1 N2 C14 -145.8(5) 3_565 . . . ?
Br1 Cd1 N2 C14 34.2(5) . . . . ?
N2 Cd1 N2 C13 179.2(4) 3_565 . . . ?
N4 Cd1 N2 C13 -49.3(5) 3_565 . . . ?
N4 Cd1 N2 C13 130.7(5) . . . . ?
Br1 Cd1 N2 C13 42.0(5) 3_565 . . . ?
Br1 Cd1 N2 C13 -138.0(5) . . . . ?
C2 Fe1 C10 C9 165.8(8) . . . . ?
C1 Fe1 C10 C9 -159.8(4) . . . . ?
C7 Fe1 C10 C9 80.7(4) . . . . ?
C6 Fe1 C10 C9 118.6(5) . . . . ?
C3 Fe1 C10 C9 -40.8(8) . . . . ?
C4 Fe1 C10 C9 -75.8(5) . . . . ?
C5 Fe1 C10 C9 -118.2(4) . . . . ?
C8 Fe1 C10 C9 36.4(4) . . . . ?
C2 Fe1 C10 C6 47.1(10) . . . . ?
C1 Fe1 C10 C6 81.5(4) . . . . ?
C9 Fe1 C10 C6 -118.6(5) . . . . ?
C7 Fe1 C10 C6 -38.0(4) . . . . ?
C3 Fe1 C10 C6 -159.5(6) . . . . ?
C4 Fe1 C10 C6 165.5(4) . . . . ?
C5 Fe1 C10 C6 123.2(4) . . . . ?
C8 Fe1 C10 C6 -82.2(4) . . . . ?
C14 N2 C13 C12 -2.0(10) . . . . ?
Cd1 N2 C13 C12 170.4(5) . . . . ?
N2 Cd1 N4 C21 -37.1(5) . . . . ?
N2 Cd1 N4 C21 142.9(5) 3_565 . . . ?
N4 Cd1 N4 C21 -179(23) 3_565 . . . ?
Br1 Cd1 N4 C21 52.1(5) 3_565 . . . ?
Br1 Cd1 N4 C21 -127.9(5) . . . . ?
N2 Cd1 N4 C22 130.2(6) . . . . ?
N2 Cd1 N4 C22 -49.8(6) 3_565 . . . ?
N4 Cd1 N4 C22 -11(23) 3_565 . . . ?
Br1 Cd1 N4 C22 -140.5(5) 3_565 . . . ?
Br1 Cd1 N4 C22 39.5(5) . . . . ?
C10 Fe1 C2 C3 163.6(8) . . . . ?
C1 Fe1 C2 C3 119.0(5) . . . . ?
C9 Fe1 C2 C3 -39.8(8) . . . . ?
C7 Fe1 C2 C3 -117.8(4) . . . . ?
C6 Fe1 C2 C3 -160.2(4) . . . . ?
C4 Fe1 C2 C3 37.7(4) . . . . ?
C5 Fe1 C2 C3 81.2(4) . . . . ?
C8 Fe1 C2 C3 -74.3(5) . . . . ?
C10 Fe1 C2 C1 44.6(10) . . . . ?
C9 Fe1 C2 C1 -158.7(6) . . . . ?
C7 Fe1 C2 C1 123.2(4) . . . . ?
C6 Fe1 C2 C1 80.9(4) . . . . ?
C3 Fe1 C2 C1 -119.0(5) . . . . ?
C4 Fe1 C2 C1 -81.3(4) . . . . ?
C5 Fe1 C2 C1 -37.7(4) . . . . ?
C8 Fe1 C2 C1 166.7(4) . . . . ?
C2 Fe1 C4 C5 81.9(4) . . . . ?
C10 Fe1 C4 C5 -81.6(4) . . . . ?
C1 Fe1 C4 C5 37.7(4) . . . . ?
C9 Fe1 C4 C5 -122.0(4) . . . . ?
C7 Fe1 C4 C5 169.8(6) . . . . ?
C6 Fe1 C4 C5 -54.9(8) . . . . ?
C3 Fe1 C4 C5 119.7(6) . . . . ?
C8 Fe1 C4 C5 -162.6(4) . . . . ?
C2 Fe1 C4 C3 -37.8(4) . . . . ?
C10 Fe1 C4 C3 158.7(4) . . . . ?
C1 Fe1 C4 C3 -82.0(4) . . . . ?
C9 Fe1 C4 C3 118.3(4) . . . . ?
C7 Fe1 C4 C3 50.1(8) . . . . ?
C6 Fe1 C4 C3 -174.6(6) . . . . ?
C5 Fe1 C4 C3 -119.7(6) . . . . ?
C8 Fe1 C4 C3 77.7(5) . . . . ?
C6 C10 C9 C8 0.5(7) . . . . ?
Fe1 C10 C9 C8 -59.5(4) . . . . ?
C6 C10 C9 Fe1 59.9(4) . . . . ?
C2 Fe1 C9 C10 -169.4(6) . . . . ?
C1 Fe1 C9 C10 53.5(9) . . . . ?
C7 Fe1 C9 C10 -82.3(4) . . . . ?
C6 Fe1 C9 C10 -38.1(4) . . . . ?
C3 Fe1 C9 C10 162.0(4) . . . . ?
C4 Fe1 C9 C10 120.8(4) . . . . ?
C5 Fe1 C9 C10 80.5(5) . . . . ?
C8 Fe1 C9 C10 -121.0(6) . . . . ?
C2 Fe1 C9 C8 -48.4(8) . . . . ?
C10 Fe1 C9 C8 121.0(6) . . . . ?
C1 Fe1 C9 C8 174.5(7) . . . . ?
C7 Fe1 C9 C8 38.6(4) . . . . ?
C6 Fe1 C9 C8 82.8(4) . . . . ?
C3 Fe1 C9 C8 -77.1(5) . . . . ?
C4 Fe1 C9 C8 -118.2(4) . . . . ?
C5 Fe1 C9 C8 -158.5(4) . . . . ?
C9 C10 C6 C7 -0.6(7) . . . . ?
Fe1 C10 C6 C7 59.4(4) . . . . ?
C9 C10 C6 C17 -178.9(5) . . . . ?
Fe1 C10 C6 C17 -118.9(6) . . . . ?
C9 C10 C6 Fe1 -60.0(4) . . . . ?
C2 Fe1 C6 C10 -164.2(4) . . . . ?
C1 Fe1 C6 C10 -120.3(4) . . . . ?
C9 Fe1 C6 C10 37.7(4) . . . . ?
C7 Fe1 C6 C10 118.9(5) . . . . ?
C3 Fe1 C6 C10 154.4(7) . . . . ?
C4 Fe1 C6 C10 -36.2(8) . . . . ?
C5 Fe1 C6 C10 -76.6(4) . . . . ?
C8 Fe1 C6 C10 80.9(4) . . . . ?
C2 Fe1 C6 C7 77.0(4) . . . . ?
C10 Fe1 C6 C7 -118.9(5) . . . . ?
C1 Fe1 C6 C7 120.8(4) . . . . ?
C9 Fe1 C6 C7 -81.1(4) . . . . ?
C3 Fe1 C6 C7 35.5(9) . . . . ?
C4 Fe1 C6 C7 -155.1(7) . . . . ?
C5 Fe1 C6 C7 164.6(4) . . . . ?
C8 Fe1 C6 C7 -37.9(4) . . . . ?
C2 Fe1 C6 C17 -45.1(7) . . . . ?
C10 Fe1 C6 C17 119.1(7) . . . . ?
C1 Fe1 C6 C17 -1.2(6) . . . . ?
C9 Fe1 C6 C17 156.9(6) . . . . ?
C7 Fe1 C6 C17 -122.0(7) . . . . ?
C3 Fe1 C6 C17 -86.5(10) . . . . ?
C4 Fe1 C6 C17 82.9(9) . . . . ?
C5 Fe1 C6 C17 42.6(6) . . . . ?
C8 Fe1 C6 C17 -160.0(6) . . . . ?
C10 C6 C7 C8 0.5(7) . . . . ?
C17 C6 C7 C8 178.7(6) . . . . ?
Fe1 C6 C7 C8 59.8(4) . . . . ?
C10 C6 C7 Fe1 -59.3(4) . . . . ?
C17 C6 C7 Fe1 118.9(6) . . . . ?
C2 Fe1 C7 C6 -123.7(4) . . . . ?
C10 Fe1 C7 C6 37.9(3) . . . . ?
C1 Fe1 C7 C6 -81.1(4) . . . . ?
C9 Fe1 C7 C6 81.4(4) . . . . ?
C3 Fe1 C7 C6 -166.7(4) . . . . ?
C4 Fe1 C7 C6 157.1(6) . . . . ?
C5 Fe1 C7 C6 -44.6(10) . . . . ?
C8 Fe1 C7 C6 119.2(5) . . . . ?
C2 Fe1 C7 C8 117.2(4) . . . . ?
C10 Fe1 C7 C8 -81.3(4) . . . . ?
C1 Fe1 C7 C8 159.7(4) . . . . ?
C9 Fe1 C7 C8 -37.8(4) . . . . ?
C6 Fe1 C7 C8 -119.2(5) . . . . ?
C3 Fe1 C7 C8 74.1(5) . . . . ?
C4 Fe1 C7 C8 37.9(9) . . . . ?
C5 Fe1 C7 C8 -163.7(8) . . . . ?
C20 C19 C18 C22 -1.4(9) . . . 2 ?
C20 C19 C18 N3 175.1(6) . . . . ?
C17 N3 C18 C22 -146.6(6) . . . 2 ?
C17 N3 C18 C19 36.9(10) . . . . ?
C15 C16 C12 C13 -2.8(11) . . . . ?
C15 C16 C12 N1 177.8(7) . . . . ?
N2 C13 C12 C16 4.1(10) . . . . ?
N2 C13 C12 N1 -176.6(6) . . . . ?
C18 C19 C20 C21 0.4(10) . . . 2 ?
C16 C12 N1 C11 -161.4(7) . . . . ?
C13 C12 N1 C11 19.3(11) . . . . ?
C3 C2 C1 C5 -0.1(7) . . . . ?
Fe1 C2 C1 C5 59.8(4) . . . . ?
C3 C2 C1 C11 179.2(6) . . . . ?
Fe1 C2 C1 C11 -120.9(6) . . . . ?
C3 C2 C1 Fe1 -59.9(4) . . . . ?
C2 Fe1 C1 C5 -119.0(6) . . . . ?
C10 Fe1 C1 C5 76.0(5) . . . . ?
C9 Fe1 C1 C5 36.3(9) . . . . ?
C7 Fe1 C1 C5 163.6(4) . . . . ?
C6 Fe1 C1 C5 119.7(4) . . . . ?
C3 Fe1 C1 C5 -81.2(4) . . . . ?
C4 Fe1 C1 C5 -37.5(4) . . . . ?
C8 Fe1 C1 C5 -154.2(7) . . . . ?
C10 Fe1 C1 C2 -165.0(4) . . . . ?
C9 Fe1 C1 C2 155.3(7) . . . . ?
C7 Fe1 C1 C2 -77.4(5) . . . . ?
C6 Fe1 C1 C2 -121.2(4) . . . . ?
C3 Fe1 C1 C2 37.8(4) . . . . ?
C4 Fe1 C1 C2 81.6(4) . . . . ?
C5 Fe1 C1 C2 119.0(6) . . . . ?
C8 Fe1 C1 C2 -35.2(9) . . . . ?
C2 Fe1 C1 C11 123.2(7) . . . . ?
C10 Fe1 C1 C11 -41.8(7) . . . . ?
C9 Fe1 C1 C11 -81.5(9) . . . . ?
C7 Fe1 C1 C11 45.8(7) . . . . ?
C6 Fe1 C1 C11 1.9(7) . . . . ?
C3 Fe1 C1 C11 161.0(7) . . . . ?
C4 Fe1 C1 C11 -155.3(7) . . . . ?
C5 Fe1 C1 C11 -117.8(8) . . . . ?
C8 Fe1 C1 C11 88.0(10) . . . . ?
C18 N3 C17 O2 0.6(10) . . . . ?
C18 N3 C17 C6 179.5(6) . . . . ?
C10 C6 C17 O2 -3.5(10) . . . . ?
C7 C6 C17 O2 178.5(6) . . . . ?
Fe1 C6 C17 O2 -91.6(7) . . . . ?
C10 C6 C17 N3 177.5(6) . . . . ?
C7 C6 C17 N3 -0.4(9) . . . . ?
Fe1 C6 C17 N3 89.4(6) . . . . ?
C10 C9 C8 C7 -0.1(7) . . . . ?
Fe1 C9 C8 C7 -59.0(4) . . . . ?
C10 C9 C8 Fe1 58.9(4) . . . . ?
C6 C7 C8 C9 -0.2(7) . . . . ?
Fe1 C7 C8 C9 59.3(4) . . . . ?
C6 C7 C8 Fe1 -59.5(4) . . . . ?
C2 Fe1 C8 C9 159.3(4) . . . . ?
C10 Fe1 C8 C9 -36.6(4) . . . . ?
C1 Fe1 C8 C9 -174.3(7) . . . . ?
C7 Fe1 C8 C9 -118.2(6) . . . . ?
C6 Fe1 C8 C9 -80.5(4) . . . . ?
C3 Fe1 C8 C9 118.9(4) . . . . ?
C4 Fe1 C8 C9 77.9(5) . . . . ?
C5 Fe1 C8 C9 49.6(8) . . . . ?
C2 Fe1 C8 C7 -82.5(4) . . . . ?
C10 Fe1 C8 C7 81.6(4) . . . . ?
C1 Fe1 C8 C7 -56.1(9) . . . . ?
C9 Fe1 C8 C7 118.2(6) . . . . ?
C6 Fe1 C8 C7 37.7(4) . . . . ?
C3 Fe1 C8 C7 -123.0(4) . . . . ?
C4 Fe1 C8 C7 -164.0(4) . . . . ?
C5 Fe1 C8 C7 167.8(6) . . . . ?
C3 C4 C5 C1 0.1(7) . . . . ?
Fe1 C4 C5 C1 -59.0(4) . . . . ?
C3 C4 C5 Fe1 59.2(5) . . . . ?
C2 C1 C5 C4 0.0(7) . . . . ?
C11 C1 C5 C4 -179.4(6) . . . . ?
Fe1 C1 C5 C4 59.3(4) . . . . ?
C2 C1 C5 Fe1 -59.3(4) . . . . ?
C11 C1 C5 Fe1 121.3(6) . . . . ?
C2 Fe1 C5 C4 -81.3(4) . . . . ?
C10 Fe1 C5 C4 116.9(4) . . . . ?
C1 Fe1 C5 C4 -119.3(6) . . . . ?
C9 Fe1 C5 C4 74.8(5) . . . . ?
C7 Fe1 C5 C4 -167.1(8) . . . . ?
C6 Fe1 C5 C4 158.8(4) . . . . ?
C3 Fe1 C5 C4 -37.4(4) . . . . ?
C8 Fe1 C5 C4 39.6(8) . . . . ?
C2 Fe1 C5 C1 38.0(4) . . . . ?
C10 Fe1 C5 C1 -123.8(4) . . . . ?
C9 Fe1 C5 C1 -165.9(4) . . . . ?
C7 Fe1 C5 C1 -47.8(10) . . . . ?
C6 Fe1 C5 C1 -81.9(5) . . . . ?
C3 Fe1 C5 C1 81.8(4) . . . . ?
C4 Fe1 C5 C1 119.3(6) . . . . ?
C8 Fe1 C5 C1 158.9(6) . . . . ?
C13 N2 C14 C15 -1.4(11) . . . . ?
Cd1 N2 C14 C15 -173.8(6) . . . . ?
C21 N4 C22 C18 0.9(10) . . . 2_545 ?
Cd1 N4 C22 C18 -166.6(5) . . . 2_545 ?
C5 C4 C3 C2 -0.2(7) . . . . ?
Fe1 C4 C3 C2 59.1(4) . . . . ?
C5 C4 C3 Fe1 -59.4(4) . . . . ?
C1 C2 C3 C4 0.2(7) . . . . ?
Fe1 C2 C3 C4 -59.5(5) . . . . ?
C1 C2 C3 Fe1 59.7(4) . . . . ?
C2 Fe1 C3 C4 119.0(6) . . . . ?
C10 Fe1 C3 C4 -49.0(8) . . . . ?
C1 Fe1 C3 C4 81.1(4) . . . . ?
C9 Fe1 C3 C4 -78.1(5) . . . . ?
C7 Fe1 C3 C4 -159.2(4) . . . . ?
C6 Fe1 C3 C4 174.1(7) . . . . ?
C5 Fe1 C3 C4 37.2(4) . . . . ?
C8 Fe1 C3 C4 -118.5(4) . . . . ?
C10 Fe1 C3 C2 -168.1(6) . . . . ?
C1 Fe1 C3 C2 -38.0(4) . . . . ?
C9 Fe1 C3 C2 162.8(4) . . . . ?
C7 Fe1 C3 C2 81.8(5) . . . . ?
C6 Fe1 C3 C2 55.1(9) . . . . ?
C4 Fe1 C3 C2 -119.0(6) . . . . ?
C5 Fe1 C3 C2 -81.8(4) . . . . ?
C8 Fe1 C3 C2 122.5(4) . . . . ?
N2 C14 C15 C16 2.5(12) . . . . ?
C12 C16 C15 C14 -0.3(12) . . . . ?
C12 N1 C11 O1 1.7(11) . . . . ?
C12 N1 C11 C1 -178.5(6) . . . . ?
C5 C1 C11 O1 -5.3(10) . . . . ?
C2 C1 C11 O1 175.4(6) . . . . ?
Fe1 C1 C11 O1 83.8(8) . . . . ?
C5 C1 C11 N1 174.9(6) . . . . ?
C2 C1 C11 N1 -4.4(9) . . . . ?
Fe1 C1 C11 N1 -96.0(6) . . . . ?
C22 N4 C21 C20 -1.9(10) . . . 2_545 ?
Cd1 N4 C21 C20 166.4(6) . . . 2_545 ?
